data_4065689
loop_
_publ_author_name
'Montalvo, Elizabeth'
'Ziller, Joseph W.'
'DiPasquale, Antonio G.'
'Rheingold, Arnold L.'
'Evans, William J.'

_publ_section_title
;
 Utility of the 1,3,4,6,7,8-Hexahydro-2H-pyrimido[1,2-a]pyrimidinato
 Ligand, (hpp)&#x2212;, in Stabilizing Uranium Metallocene Mono-Alkyl and
 &#x201C;Tuck-in&#x201D; Complexes
;
_journal_issue 9
_journal_name_full Organometallics
_journal_page_first 2104
_journal_paper_doi 10.1021/om100076s
_journal_volume 29
_journal_year 2010
_chemical_formula_sum 'C42 H55 N3 U'
_chemical_formula_weight 839.92
_chemical_name_systematic
; 
 ? 
;
_space_group_IT_number 14
_symmetry_cell_setting monoclinic
_symmetry_space_group_name_Hall '-P 2yn'
_symmetry_space_group_name_H-M 'P 1 21/n 1'
_atom_sites_solution_hydrogens geom
_atom_sites_solution_primary direct
_atom_sites_solution_secondary difmap
_audit_creation_method SHELXTL
_cell_angle_alpha 90.00
_cell_angle_beta 91.4437(13)
_cell_angle_gamma 90.00
_cell_formula_units_Z 4
_cell_length_a 10.4092(11)
_cell_length_b 10.3444(11)
_cell_length_c 34.255(4)
_cell_measurement_reflns_used 9825
_cell_measurement_temperature 153(2)
_cell_measurement_theta_max 28.32
_cell_measurement_theta_min 2.26
_cell_volume 3687.3(7)
_computing_cell_refinement 'Bruker SMART APEX2/SAINT'
_computing_data_collection 'Bruker SMART APEX2'
_computing_data_reduction 'Bruker SAINT'
_computing_molecular_graphics 'Bruker SHELXTL'
_computing_publication_material 'Bruker SHELXTL'
_computing_structure_refinement 'SHELXL-97 (Sheldrick, 2008)'
_computing_structure_solution 'SHELXS-97 (Sheldrick, 2008)'
_diffrn_ambient_temperature 153(2)
_diffrn_measured_fraction_theta_full 0.998
_diffrn_measured_fraction_theta_max 0.998
_diffrn_measurement_device_type 'Bruker SMART APEX II CCD'
_diffrn_measurement_method 'phi and omega'
_diffrn_radiation_monochromator graphite
_diffrn_radiation_source 'fine-focus sealed tube'
_diffrn_radiation_type MoK\a
_diffrn_radiation_wavelength 0.71073
_diffrn_reflns_av_R_equivalents 0.0237
_diffrn_reflns_av_sigmaI/netI 0.0189
_diffrn_reflns_limit_h_max 13
_diffrn_reflns_limit_h_min -13
_diffrn_reflns_limit_k_max 13
_diffrn_reflns_limit_k_min -13
_diffrn_reflns_limit_l_max 43
_diffrn_reflns_limit_l_min -43
_diffrn_reflns_number 39714
_diffrn_reflns_theta_full 27.10
_diffrn_reflns_theta_max 27.10
_diffrn_reflns_theta_min 2.03
_exptl_absorpt_coefficient_mu 4.434
_exptl_absorpt_correction_T_max 0.4561
_exptl_absorpt_correction_T_min 0.3596
_exptl_absorpt_correction_type multi-scan
_exptl_absorpt_process_details 'Bruker SADABS'
_exptl_crystal_colour yellow
_exptl_crystal_density_diffrn 1.513
_exptl_crystal_density_meas ?
_exptl_crystal_density_method 'not measured'
_exptl_crystal_description irregular
_exptl_crystal_F_000 1680
_exptl_crystal_size_max 0.29
_exptl_crystal_size_mid 0.25
_exptl_crystal_size_min 0.21
_refine_diff_density_max 2.253
_refine_diff_density_min -2.907
_refine_diff_density_rms 0.138
_refine_ls_extinction_method none
_refine_ls_goodness_of_fit_ref 1.341
_refine_ls_hydrogen_treatment constr
_refine_ls_matrix_type full
_refine_ls_number_parameters 420
_refine_ls_number_reflns 8123
_refine_ls_number_restraints 0
_refine_ls_restrained_S_all 1.341
_refine_ls_R_factor_all 0.0512
_refine_ls_R_factor_gt 0.0476
_refine_ls_shift/su_max 0.000
_refine_ls_shift/su_mean 0.000
_refine_ls_structure_factor_coef Fsqd
_refine_ls_weighting_details 'calc w=1/[\s^2^(Fo^2^)+(0.0000P)^2^+30.4607P] where P=(Fo^2^+2Fc^2^)/3'
_refine_ls_weighting_scheme calc
_refine_ls_wR_factor_gt 0.0991
_refine_ls_wR_factor_ref 0.1003
_reflns_number_gt 7731
_reflns_number_total 8123
_reflns_threshold_expression >2sigma(I)
_cod_data_source_file om100076s_si_001.cif
_cod_data_source_block em33
_cod_depositor_comments
;
The following automatic conversions were performed:

'_symmetry_cell_setting' value 'Monoclinic' changed to 'monoclinic'
according to /home/saulius/struct/CIF-dictionaries/cif_core.dic
dictionary named 'cif_core.dic' version 2.4.1 from 2010-06-29.

Automatic conversion script
Id: cif_fix_values 1715 2011-07-08 13:25:40Z adriana 

The following automatic conversions were performed:

'_exptl_crystal_density_meas' value 'none' was changed to '?' - the
value is perceived as not measured.

Automatic conversion script
Id: cif_fix_values 3008 2015-01-20 13:52:24Z robertas 
;
_cod_original_sg_symbol_H-M P2(1)/n
_cod_database_code 4065689

loop_
_symmetry_equiv_pos_as_xyz
'x, y, z'
'-x+1/2, y+1/2, -z+1/2'
'-x, -y, -z'
'x-1/2, -y-1/2, z-1/2'

loop_
_atom_site_label
_atom_site_type_symbol
_atom_site_fract_x
_atom_site_fract_y
_atom_site_fract_z
_atom_site_U_iso_or_equiv
_atom_site_adp_type
_atom_site_occupancy
_atom_site_symmetry_multiplicity
_atom_site_calc_flag
_atom_site_refinement_flags
_atom_site_disorder_assembly
_atom_site_disorder_group
U1 U 0.16822(2) 0.79546(2) 0.118259(6) 0.02230(7) Uani 1 1 d . . .
N1 N 0.2251(5) 0.7663(6) 0.18469(15) 0.0331(13) Uani 1 1 d . A .
N2 N 0.3426(5) 0.6595(6) 0.14174(16) 0.0311(12) Uani 1 1 d . A .
N3 N 0.4031(6) 0.6470(6) 0.20886(17) 0.0379(14) Uani 1 1 d . . .
C1 C 0.3781(6) 0.9530(7) 0.11214(18) 0.0296(14) Uani 1 1 d . A .
C2 C 0.2747(7) 1.0373(6) 0.11844(19) 0.0308(14) Uani 1 1 d . A .
C3 C 0.1936(7) 1.0352(7) 0.0845(2) 0.0353(16) Uani 1 1 d . A .
C4 C 0.2490(7) 0.9488(8) 0.0572(2) 0.0371(17) Uani 1 1 d . A .
C5 C 0.3623(6) 0.8972(8) 0.07425(19) 0.0353(16) Uani 1 1 d . A .
C6 C 0.4922(7) 0.9361(8) 0.1401(2) 0.0419(18) Uani 1 1 d . . .
H6A H 0.5447 1.0147 0.1401 0.063 Uiso 1 1 calc R A .
H6B H 0.5440 0.8625 0.1317 0.063 Uiso 1 1 calc R . .
H6C H 0.4615 0.9203 0.1665 0.063 Uiso 1 1 calc R . .
C7 C 0.2630(8) 1.1243(8) 0.1533(2) 0.0465(19) Uani 1 1 d . . .
H7A H 0.3182 1.2001 0.1503 0.070 Uiso 1 1 calc R A .
H7B H 0.2895 1.0771 0.1770 0.070 Uiso 1 1 calc R . .
H7C H 0.1735 1.1523 0.1555 0.070 Uiso 1 1 calc R . .
C8 C 0.0785(8) 1.1180(8) 0.0767(3) 0.055(2) Uani 1 1 d . . .
H8A H 0.1041 1.1956 0.0624 0.082 Uiso 1 1 calc R A .
H8B H 0.0410 1.1432 0.1015 0.082 Uiso 1 1 calc R . .
H8C H 0.0149 1.0696 0.0610 0.082 Uiso 1 1 calc R . .
C9 C 0.2102(9) 0.9360(10) 0.0149(2) 0.059(3) Uani 1 1 d . . .
H9A H 0.2562 1.0004 -0.0004 0.089 Uiso 1 1 calc R A .
H9B H 0.1174 0.9503 0.0118 0.089 Uiso 1 1 calc R . .
H9C H 0.2315 0.8491 0.0057 0.089 Uiso 1 1 calc R . .
C10 C 0.4544(8) 0.8105(10) 0.0539(2) 0.053(2) Uani 1 1 d . . .
H10A H 0.5159 0.8631 0.0396 0.080 Uiso 1 1 calc R A .
H10B H 0.4068 0.7546 0.0355 0.080 Uiso 1 1 calc R . .
H10C H 0.5008 0.7570 0.0732 0.080 Uiso 1 1 calc R . .
C11 C 0.0657(12) 0.5528(12) 0.1117(4) 0.019(3) Uiso 0.50 1 d P A 1
C12 C -0.0337(14) 0.6282(15) 0.1264(4) 0.021(3) Uiso 0.50 1 d P A 1
C13 C -0.0781(12) 0.7156(13) 0.0963(4) 0.021(3) Uiso 0.50 1 d P A 1
C14 C -0.0038(14) 0.6894(14) 0.0634(4) 0.021(2) Uiso 0.50 1 d P A 1
C15 C 0.0862(13) 0.5927(14) 0.0726(4) 0.021(3) Uiso 0.50 1 d P A 1
C16 C 0.1257(14) 0.4476(15) 0.1361(4) 0.037(3) Uiso 0.50 1 d P A 1
H16A H 0.0767 0.3675 0.1324 0.055 Uiso 0.50 1 calc PR A 1
H16B H 0.1249 0.4726 0.1637 0.055 Uiso 0.50 1 calc PR A 1
H16C H 0.2145 0.4340 0.1283 0.055 Uiso 0.50 1 calc PR A 1
C17 C -0.0960(16) 0.6194(17) 0.1655(5) 0.045(4) Uiso 0.50 1 d P A 1
H17A H -0.1492 0.5413 0.1664 0.068 Uiso 0.50 1 calc PR A 1
H17B H -0.1500 0.6957 0.1694 0.068 Uiso 0.50 1 calc PR A 1
H17C H -0.0294 0.6154 0.1862 0.068 Uiso 0.50 1 calc PR A 1
C18 C -0.1941(16) 0.7989(19) 0.0938(5) 0.050(4) Uiso 0.50 1 d P A 1
H18A H -0.2593 0.7580 0.0768 0.075 Uiso 0.50 1 calc PR A 1
H18B H -0.1711 0.8834 0.0831 0.075 Uiso 0.50 1 calc PR A 1
H18C H -0.2285 0.8105 0.1200 0.075 Uiso 0.50 1 calc PR A 1
C19 C -0.0322(16) 0.7363(16) 0.0221(4) 0.043(4) Uiso 0.50 1 d P A 1
H19A H -0.0977 0.6807 0.0097 0.065 Uiso 0.50 1 calc PR A 1
H19B H 0.0465 0.7329 0.0070 0.065 Uiso 0.50 1 calc PR A 1
H19C H -0.0638 0.8254 0.0229 0.065 Uiso 0.50 1 calc PR A 1
C20 C 0.1831(15) 0.5290(16) 0.0470(5) 0.041(3) Uiso 0.50 1 d P A 1
H20A H 0.1526 0.4427 0.0395 0.062 Uiso 0.50 1 calc PR A 1
H20B H 0.2655 0.5217 0.0612 0.062 Uiso 0.50 1 calc PR A 1
H20C H 0.1942 0.5814 0.0234 0.062 Uiso 0.50 1 calc PR A 1
C11B C 0.0398(14) 0.5644(14) 0.1241(5) 0.025(3) Uiso 0.50 1 d P A 2
C12B C -0.0618(15) 0.6575(16) 0.1208(5) 0.029(4) Uiso 0.50 1 d P A 2
C13B C -0.0568(16) 0.7065(17) 0.0828(5) 0.034(3) Uiso 0.50 1 d P A 2
C14B C 0.0403(17) 0.6498(18) 0.0617(4) 0.034(3) Uiso 0.50 1 d P A 2
C15B C 0.0994(15) 0.5640(16) 0.0862(6) 0.035(4) Uiso 0.50 1 d P A 2
C16B C 0.0770(18) 0.4736(19) 0.1566(5) 0.054(4) Uiso 0.50 1 d P A 2
H16D H 0.0385 0.3886 0.1516 0.081 Uiso 0.50 1 calc PR A 2
H16E H 0.0461 0.5076 0.1814 0.081 Uiso 0.50 1 calc PR A 2
H16F H 0.1708 0.4653 0.1582 0.081 Uiso 0.50 1 calc PR A 2
C17B C -0.1521(17) 0.6670(18) 0.1540(5) 0.050(4) Uiso 0.50 1 d P A 2
H17D H -0.2107 0.5928 0.1533 0.075 Uiso 0.50 1 calc PR A 2
H17E H -0.2019 0.7471 0.1516 0.075 Uiso 0.50 1 calc PR A 2
H17F H -0.1029 0.6672 0.1788 0.075 Uiso 0.50 1 calc PR A 2
C18B C -0.157(2) 0.809(2) 0.0688(6) 0.067(5) Uiso 0.50 1 d P A 2
H18D H -0.2360 0.7652 0.0600 0.101 Uiso 0.50 1 calc PR A 2
H18E H -0.1220 0.8587 0.0472 0.101 Uiso 0.50 1 calc PR A 2
H18F H -0.1760 0.8672 0.0905 0.101 Uiso 0.50 1 calc PR A 2
C19B C 0.059(3) 0.657(3) 0.0186(7) 0.089(7) Uiso 0.50 1 d P A 2
H19D H 0.0268 0.5773 0.0063 0.134 Uiso 0.50 1 calc PR A 2
H19E H 0.1504 0.6671 0.0134 0.134 Uiso 0.50 1 calc PR A 2
H19F H 0.0112 0.7311 0.0078 0.134 Uiso 0.50 1 calc PR A 2
C20B C 0.206(2) 0.474(2) 0.0719(7) 0.077(6) Uiso 0.50 1 d P A 2
H20D H 0.1686 0.4072 0.0549 0.115 Uiso 0.50 1 calc PR A 2
H20E H 0.2498 0.4332 0.0945 0.115 Uiso 0.50 1 calc PR A 2
H20F H 0.2687 0.5246 0.0573 0.115 Uiso 0.50 1 calc PR A 2
C21 C 0.3264(6) 0.6884(7) 0.17902(19) 0.0304(14) Uani 1 1 d . A .
C22 C 0.1950(8) 0.8009(13) 0.2244(2) 0.066(3) Uani 1 1 d . . .
H22A H 0.1378 0.7345 0.2354 0.079 Uiso 0.50 1 calc PR A 1
H22B H 0.1489 0.8845 0.2244 0.079 Uiso 0.50 1 calc PR A 1
H22C H 0.1031 0.7960 0.2256 0.079 Uiso 0.50 1 d PR A 2
H22D H 0.2167 0.8908 0.2268 0.079 Uiso 0.50 1 d PR A 2
C23 C 0.3119(12) 0.8113(13) 0.2489(4) 0.046(3) Uiso 0.66 1 d P A 1
H23A H 0.3632 0.8855 0.2398 0.056 Uiso 0.66 1 calc PR A 1
H23B H 0.2874 0.8291 0.2761 0.056 Uiso 0.66 1 calc PR A 1
C23B C 0.238(2) 0.749(2) 0.2547(7) 0.045(5) Uiso 0.34 1 d P A 2
H23C H 0.1831 0.6747 0.2616 0.054 Uiso 0.34 1 calc PR A 2
H23D H 0.2375 0.8115 0.2765 0.054 Uiso 0.34 1 calc PR A 2
C24 C 0.3907(9) 0.6961(10) 0.2484(2) 0.057(2) Uani 1 1 d . A .
H24A H 0.3518 0.6287 0.2648 0.069 Uiso 0.50 1 calc PR B 1
H24B H 0.4771 0.7163 0.2595 0.069 Uiso 0.50 1 calc PR B 1
H24C H 0.4499 0.7662 0.2526 0.069 Uiso 0.50 1 d PR B 2
H24D H 0.4116 0.6290 0.2668 0.069 Uiso 0.50 1 d PR B 2
C25 C 0.5103(7) 0.5603(9) 0.2018(3) 0.050(2) Uani 1 1 d . A .
H25A H 0.5166 0.4954 0.2230 0.060 Uiso 1 1 calc R . .
H25B H 0.5913 0.6105 0.2021 0.060 Uiso 1 1 calc R . .
C26 C 0.4939(10) 0.4923(11) 0.1632(3) 0.070(3) Uani 1 1 d . . .
H26A H 0.5763 0.4514 0.1563 0.084 Uiso 1 1 calc R A .
H26B H 0.4290 0.4230 0.1656 0.084 Uiso 1 1 calc R . .
C27 C 0.4531(8) 0.5812(10) 0.1318(3) 0.055(2) Uani 1 1 d . A .
H27A H 0.5257 0.6391 0.1257 0.066 Uiso 1 1 calc R . .
H27B H 0.4316 0.5304 0.1080 0.066 Uiso 1 1 calc R . .
C28 C 0.0114(6) 0.9274(7) 0.15158(19) 0.0318(15) Uani 1 1 d . A .
C29 C -0.0692(7) 0.9912(7) 0.16942(19) 0.0321(15) Uani 1 1 d . . .
C30 C -0.1665(6) 1.0596(7) 0.18955(18) 0.0279(14) Uani 1 1 d . A .
C31 C -0.2576(7) 0.9950(7) 0.2118(2) 0.0343(15) Uani 1 1 d . . .
H31A H -0.2560 0.9033 0.2133 0.041 Uiso 1 1 calc R A .
C32 C -0.3498(7) 1.0631(9) 0.2316(2) 0.0451(19) Uani 1 1 d . A .
H32A H -0.4112 1.0179 0.2464 0.054 Uiso 1 1 calc R . .
C33 C -0.3534(7) 1.1955(9) 0.2299(2) 0.0449(19) Uani 1 1 d . . .
H33A H -0.4164 1.2416 0.2439 0.054 Uiso 1 1 calc R A .
C34 C -0.2651(7) 1.2623(8) 0.2078(2) 0.0412(18) Uani 1 1 d . A .
H34A H -0.2676 1.3540 0.2065 0.049 Uiso 1 1 calc R . .
C35 C -0.1734(7) 1.1936(8) 0.1878(2) 0.0361(15) Uani 1 1 d . . .
H35A H -0.1136 1.2394 0.1725 0.043 Uiso 1 1 calc R A .
C36 C 0.3801(9) 0.8030(10) -0.0735(2) 0.056(2) Uani 1 1 d . . .
H36A H 0.4145 0.8866 -0.0780 0.067 Uiso 1 1 calc R . .
C37 C 0.2592(10) 0.7760(12) -0.0865(3) 0.066(3) Uani 1 1 d . . .
H37A H 0.2098 0.8406 -0.0997 0.079 Uiso 1 1 calc R . .
C38 C 0.2086(10) 0.6571(11) -0.0807(3) 0.063(3) Uani 1 1 d . . .
H38A H 0.1236 0.6388 -0.0899 0.076 Uiso 1 1 calc R . .
C39 C 0.2792(10) 0.5624(10) -0.0616(3) 0.063(3) Uani 1 1 d . . .
H39A H 0.2439 0.4788 -0.0578 0.076 Uiso 1 1 calc R . .
C40 C 0.4029(9) 0.5913(8) -0.0480(3) 0.050(2) Uani 1 1 d . . .
H40A H 0.4520 0.5272 -0.0345 0.061 Uiso 1 1 calc R . .
C41 C 0.4551(7) 0.7120(8) -0.0539(2) 0.0409(17) Uani 1 1 d . . .
C42 C 0.5891(8) 0.7473(12) -0.0399(3) 0.072(3) Uani 1 1 d . . .
H42A H 0.6190 0.6847 -0.0203 0.108 Uiso 1 1 calc R . .
H42B H 0.5885 0.8340 -0.0284 0.108 Uiso 1 1 calc R . .
H42C H 0.6470 0.7462 -0.0621 0.108 Uiso 1 1 calc R . .

loop_
_atom_site_aniso_label
_atom_site_aniso_U_11
_atom_site_aniso_U_22
_atom_site_aniso_U_33
_atom_site_aniso_U_23
_atom_site_aniso_U_13
_atom_site_aniso_U_12
U1 0.01916(10) 0.02602(11) 0.02162(11) 0.00204(10) -0.00141(7) 0.00159(10)
N1 0.027(3) 0.048(4) 0.025(3) 0.005(2) 0.001(2) 0.007(3)
N2 0.029(3) 0.032(3) 0.032(3) 0.003(2) -0.001(2) 0.007(2)
N3 0.036(3) 0.042(4) 0.035(3) 0.012(3) -0.009(2) 0.004(3)
C1 0.025(3) 0.037(4) 0.027(3) 0.011(3) -0.005(2) -0.013(3)
C2 0.042(4) 0.023(3) 0.027(3) 0.008(3) -0.008(3) -0.011(3)
C3 0.041(4) 0.025(3) 0.040(4) 0.013(3) -0.011(3) -0.006(3)
C4 0.042(4) 0.043(4) 0.026(3) 0.014(3) -0.009(3) -0.017(3)
C5 0.032(3) 0.048(4) 0.026(3) 0.005(3) 0.006(3) -0.010(3)
C6 0.030(3) 0.055(5) 0.040(4) 0.009(4) -0.010(3) -0.014(3)
C7 0.056(5) 0.033(4) 0.050(5) 0.000(4) -0.008(4) -0.005(4)
C8 0.059(5) 0.040(5) 0.064(6) 0.021(4) -0.022(4) 0.000(4)
C9 0.072(6) 0.073(6) 0.031(4) 0.018(4) -0.020(4) -0.029(5)
C10 0.052(5) 0.072(6) 0.036(4) -0.006(4) 0.015(3) -0.017(5)
C21 0.025(3) 0.032(4) 0.035(3) 0.013(3) -0.002(3) -0.005(3)
C22 0.047(5) 0.124(9) 0.027(4) 0.000(5) 0.002(3) 0.023(6)
C24 0.063(5) 0.071(6) 0.037(4) 0.014(4) -0.019(4) 0.001(5)
C25 0.035(4) 0.057(5) 0.057(5) 0.021(4) -0.013(4) 0.010(4)
C26 0.056(6) 0.079(7) 0.075(7) 0.007(6) -0.008(5) 0.034(5)
C27 0.050(5) 0.066(6) 0.050(5) -0.007(4) -0.003(4) 0.032(4)
C28 0.023(3) 0.042(4) 0.030(3) 0.007(3) 0.001(3) 0.010(3)
C29 0.034(3) 0.035(4) 0.027(3) -0.003(3) -0.005(3) 0.002(3)
C30 0.024(3) 0.037(4) 0.023(3) -0.002(3) -0.005(2) 0.006(3)
C31 0.039(4) 0.032(4) 0.031(3) -0.004(3) -0.005(3) -0.004(3)
C32 0.038(4) 0.066(6) 0.032(4) -0.004(4) 0.008(3) -0.007(4)
C33 0.036(4) 0.060(5) 0.039(4) -0.009(4) 0.003(3) 0.016(4)
C34 0.048(4) 0.039(4) 0.037(4) -0.002(3) 0.000(3) 0.015(3)
C35 0.038(4) 0.039(4) 0.031(3) 0.007(3) 0.001(3) 0.011(3)
C36 0.063(5) 0.058(6) 0.049(5) 0.007(4) 0.014(4) -0.005(5)
C37 0.065(6) 0.081(8) 0.052(5) 0.005(5) -0.004(4) -0.004(6)
C38 0.055(5) 0.088(8) 0.046(5) -0.019(5) -0.004(4) -0.005(5)
C39 0.077(7) 0.057(6) 0.056(5) -0.025(5) 0.021(5) -0.031(5)
C40 0.062(5) 0.039(5) 0.052(5) -0.006(4) 0.017(4) 0.001(4)
C41 0.040(4) 0.049(4) 0.035(4) -0.006(4) 0.015(3) -0.005(4)
C42 0.041(5) 0.100(9) 0.075(7) -0.009(6) 0.016(5) -0.016(5)

loop_
_atom_type_symbol
_atom_type_description
_atom_type_scat_dispersion_real
_atom_type_scat_dispersion_imag
_atom_type_scat_source
C C 0.0033 0.0016 'International Tables Vol C Tables 4.2.6.8 and 6.1.1.4'
H H 0.0000 0.0000 'International Tables Vol C Tables 4.2.6.8 and 6.1.1.4'
N N 0.0061 0.0033 'International Tables Vol C Tables 4.2.6.8 and 6.1.1.4'
U U -9.6767 9.6646 'International Tables Vol C Tables 4.2.6.8 and 6.1.1.4'

loop_
_geom_angle_atom_site_label_1
_geom_angle_atom_site_label_2
_geom_angle_atom_site_label_3
_geom_angle
Cnt1 U1 N1 111.3
Cnt1 U1 N2 100.1
Cnt1 U1 C21 106.7
Cnt1 U1 C28 97.4
Cnt2 U1 N1 112.1
Cnt2 U1 N2 101.5
Cnt2 U1 C21 110.0
Cnt2 U1 C28 95.0
Cnt1 U1 Cnt2 136.5
N1 U1 N2 55.67(19)
N1 U1 C28 76.9(2)
N2 U1 C28 132.6(2)
N1 U1 C15B 109.5(5)
N2 U1 C15B 79.1(4)
C28 U1 C15B 120.6(4)
N1 U1 C11 92.9(3)
N2 U1 C11 77.4(3)
C28 U1 C11 106.8(4)
C15B U1 C11 20.2(4)
N1 U1 C2 91.3(2)
N2 U1 C2 103.3(2)
C28 U1 C2 76.2(2)
C15B U1 C2 155.2(4)
C11 U1 C2 175.3(4)
N1 U1 C1 88.20(19)
N2 U1 C1 77.2(2)
C28 U1 C1 104.3(2)
C15B U1 C1 134.0(4)
C11 U1 C1 148.3(3)
C2 U1 C1 29.8(2)
N1 U1 C15 121.4(4)
N2 U1 C15 88.0(4)
C28 U1 C15 119.6(3)
C15B U1 C15 11.9(4)
C11 U1 C15 30.1(4)
C2 U1 C15 145.3(4)
C1 U1 C15 130.5(3)
N1 U1 C12 89.8(3)
N2 U1 C12 99.8(4)
C28 U1 C12 77.4(4)
C15B U1 C12 44.9(4)
C11 U1 C12 29.6(4)
C2 U1 C12 152.6(4)
C1 U1 C12 176.9(4)
C15 U1 C12 49.2(4)
N1 U1 C11B 85.9(3)
N2 U1 C11B 80.4(3)
C28 U1 C11B 96.9(4)
C15B U1 C11B 30.8(4)
C11 U1 C11B 10.9(3)
C2 U1 C11B 173.1(4)
C1 U1 C11B 156.0(4)
C15 U1 C11B 39.7(4)
C12 U1 C11B 21.3(4)
N1 U1 C3 119.8(2)
N2 U1 C3 125.8(2)
C28 U1 C3 76.4(2)
C15B U1 C3 130.6(5)
C11 U1 C3 146.5(3)
C2 U1 C3 30.00(19)
C1 U1 C3 49.2(2)
C15 U1 C3 118.8(4)
C12 U1 C3 133.9(4)
C11B U1 C3 150.0(3)
N1 U1 C5 114.0(2)
N2 U1 C5 81.4(2)
C28 U1 C5 123.4(2)
C15B U1 C5 107.7(4)
C11 U1 C5 126.5(4)
C2 U1 C5 49.5(2)
C1 U1 C5 30.1(2)
C15 U1 C5 101.7(3)
C12 U1 C5 150.4(3)
C11B U1 C5 137.4(4)
C3 U1 C5 49.3(2)
N1 U1 C13B 124.7(4)
N2 U1 C13B 124.9(4)
C28 U1 C13B 79.8(4)
C15B U1 C13B 47.1(5)
C11 U1 C13B 48.3(4)
C2 U1 C13B 130.0(4)
C1 U1 C13B 146.3(4)
C15 U1 C13B 41.2(5)
C12 U1 C13B 36.1(5)
C11B U1 C13B 48.3(4)
C3 U1 C13B 101.8(4)
C5 U1 C13B 120.7(4)
N1 U1 C14B 135.3(4)
N2 U1 C14B 105.1(5)
C28 U1 C14B 108.5(4)
C15B U1 C14B 28.7(5)
C11 U1 C14B 42.6(4)
C2 U1 C14B 133.3(4)
C1 U1 C14B 129.8(3)
C15 U1 C14B 17.6(4)
C12 U1 C14B 51.1(4)
C11B U1 C14B 49.6(4)
C3 U1 C14B 104.2(4)
C5 U1 C14B 99.8(3)
C13B U1 C14B 29.0(5)
N1 U1 C4 136.7(2)
N2 U1 C4 110.2(2)
C28 U1 C4 104.6(2)
C15B U1 C4 106.3(5)
C11 U1 C4 126.0(4)
C2 U1 C4 49.3(2)
C1 U1 C4 49.01(19)
C15 U1 C4 95.9(4)
C12 U1 C4 133.3(3)
C11B U1 C4 135.2(4)
C3 U1 C4 29.9(2)
C5 U1 C4 29.5(2)
C13B U1 C4 97.4(4)
C14B U1 C4 86.1(4)
N1 U1 C13 115.5(3)
N2 U1 C13 126.6(3)
C28 U1 C13 70.6(3)
C15B U1 C13 53.0(4)
C11 U1 C13 49.4(4)
C2 U1 C13 130.0(3)
C1 U1 C13 152.7(3)
C15 U1 C13 49.2(4)
C12 U1 C13 30.2(4)
C11B U1 C13 46.7(4)
C3 U1 C13 104.6(3)
C5 U1 C13 130.5(3)
C13B U1 C13 10.9(4)
C14B U1 C13 39.2(5)
C4 U1 C13 105.1(3)
N1 U1 C14 137.9(3)
N2 U1 C14 117.3(4)
C28 U1 C14 96.3(4)
C15B U1 C14 39.1(5)
C11 U1 C14 48.8(4)
C2 U1 C14 127.9(3)
C1 U1 C14 133.0(3)
C15 U1 C14 29.4(4)
C12 U1 C14 48.7(4)
C11B U1 C14 53.2(4)
C3 U1 C14 97.9(3)
C5 U1 C14 104.4(3)
C13B U1 C14 18.5(4)
C14B U1 C14 12.8(3)
C4 U1 C14 85.3(3)
C13 U1 C14 29.4(4)
N1 U1 C12B 95.7(4)
N2 U1 C12B 109.2(4)
C28 U1 C12B 71.7(4)
C15B U1 C12B 49.1(5)
C11 U1 C12B 36.8(4)
C2 U1 C12B 144.6(4)
C1 U1 C12B 173.6(4)
C15 U1 C12B 51.0(4)
C12 U1 C12B 9.5(4)
C11B U1 C12B 30.0(4)
C3 U1 C12B 124.4(4)
C5 U1 C12B 148.5(4)
C13B U1 C12B 29.1(5)
C14B U1 C12B 49.1(4)
C4 U1 C12B 126.4(4)
C13 U1 C12B 21.6(4)
C14 U1 C12B 44.2(4)
N1 U1 C21 28.00(19)
N2 U1 C21 27.70(19)
C28 U1 C21 104.9(2)
C15B U1 C21 95.4(4)
C11 U1 C21 85.4(3)
C2 U1 C21 97.31(19)
C1 U1 C21 80.76(18)
C15 U1 C21 106.6(4)
C12 U1 C21 96.4(4)
C11B U1 C21 83.2(3)
C3 U1 C21 126.8(2)
C5 U1 C21 97.47(19)
C13B U1 C21 131.2(4)
C14B U1 C21 124.0(5)
C4 U1 C21 126.42(19)
C13 U1 C21 126.5(3)
C14 U1 C21 133.6(3)
C12B U1 C21 105.0(4)
C21 N1 C22 118.2(6)
C21 N1 U1 96.7(4)
C22 N1 U1 145.1(5)
C21 N2 C27 118.2(6)
C21 N2 U1 94.4(4)
C27 N2 U1 146.9(5)
C21 N3 C24 121.9(7)
C21 N3 C25 120.7(6)
C24 N3 C25 117.1(6)
C2 C1 C5 108.6(6)
C2 C1 C6 124.4(6)
C5 C1 C6 126.8(7)
C2 C1 U1 75.1(4)
C5 C1 U1 75.8(4)
C6 C1 U1 119.8(4)
C1 C2 C3 107.8(6)
C1 C2 C7 124.8(6)
C3 C2 C7 127.0(7)
C1 C2 U1 75.2(4)
C3 C2 U1 75.6(4)
C7 C2 U1 120.5(5)
C2 C3 C4 107.8(6)
C2 C3 C8 126.6(7)
C4 C3 C8 125.4(7)
C2 C3 U1 74.4(4)
C4 C3 U1 75.8(4)
C8 C3 U1 120.5(5)
C5 C4 C3 108.3(6)
C5 C4 C9 124.8(8)
C3 C4 C9 125.8(7)
C5 C4 U1 74.7(4)
C3 C4 U1 74.2(4)
C9 C4 U1 126.8(5)
C4 C5 C1 107.5(7)
C4 C5 C10 124.9(7)
C1 C5 C10 127.3(7)
C4 C5 U1 75.8(4)
C1 C5 U1 74.1(3)
C10 C5 U1 120.8(5)
C12 C11 C15 107.9(11)
C12 C11 C16 120.3(14)
C15 C11 C16 131.7(15)
C12 C11 U1 75.5(8)
C15 C11 U1 75.2(7)
C16 C11 U1 117.7(8)
C11 C12 C13 108.7(12)
C11 C12 C17 128.7(16)
C13 C12 C17 122.5(15)
C11 C12 U1 74.9(7)
C13 C12 U1 76.3(7)
C17 C12 U1 118.5(9)
C14 C13 C12 106.2(11)
C14 C13 C18 121.8(14)
C12 C13 C18 130.7(15)
C14 C13 U1 75.7(7)
C12 C13 U1 73.5(7)
C18 C13 U1 125.9(10)
C15 C14 C13 109.5(11)
C15 C14 C19 123.6(15)
C13 C14 C19 125.9(14)
C15 C14 U1 73.4(7)
C13 C14 U1 74.9(7)
C19 C14 U1 127.6(9)
C14 C15 C11 107.7(11)
C14 C15 C20 129.3(15)
C11 C15 C20 122.8(15)
C14 C15 U1 77.3(7)
C11 C15 U1 74.7(7)
C20 C15 U1 117.7(9)
C12B C11B C15B 105.2(12)
C12B C11B C16B 131.0(16)
C15B C11B C16B 123.6(16)
C12B C11B U1 76.7(8)
C15B C11B U1 73.6(8)
C16B C11B U1 118.8(10)
C13B C12B C11B 105.8(14)
C13B C12B C17B 136.2(18)
C11B C12B C17B 117.4(16)
C13B C12B U1 74.6(9)
C11B C12B U1 73.4(8)
C17B C12B U1 123.1(11)
C14B C13B C12B 112.2(15)
C14B C13B C18B 128.2(19)
C12B C13B C18B 119.6(18)
C14B C13B U1 75.5(9)
C12B C13B U1 76.3(9)
C18B C13B U1 117.5(12)
C15B C14B C13B 106.0(14)
C15B C14B C19B 125(2)
C13B C14B C19B 127(2)
C15B C14B U1 73.7(9)
C13B C14B U1 75.4(9)
C19B C14B U1 126.4(13)
C14B C15B C11B 110.8(14)
C14B C15B C20B 121.1(19)
C11B C15B C20B 127.9(18)
C14B C15B U1 77.6(9)
C11B C15B U1 75.6(8)
C20B C15B U1 118.3(12)
N2 C21 N1 113.2(6)
N2 C21 N3 124.7(6)
N1 C21 N3 122.1(6)
N2 C21 U1 57.9(3)
N1 C21 U1 55.3(3)
N3 C21 U1 175.6(5)
C23B C22 N1 126.5(14)
C23B C22 C23 43.6(12)
N1 C22 C23 111.1(8)
C24 C23 C22 113.3(11)
C22 C23B C24 110.6(17)
C23 C24 N3 111.2(7)
C23 C24 C23B 37.0(10)
N3 C24 C23B 109.7(10)
N3 C25 C26 111.3(6)
C27 C26 C25 112.1(9)
N2 C27 C26 113.1(7)
C29 C28 U1 177.8(6)
C28 C29 C30 177.1(8)
C35 C30 C31 117.6(6)
C35 C30 C29 120.7(7)
C31 C30 C29 121.7(7)
C32 C31 C30 120.7(7)
C33 C32 C31 120.5(7)
C32 C33 C34 120.1(7)
C35 C34 C33 119.2(8)
C34 C35 C30 121.8(7)
C37 C36 C41 121.8(10)
C36 C37 C38 120.1(11)
C37 C38 C39 120.6(9)
C38 C39 C40 118.9(9)
C41 C40 C39 120.7(9)
C40 C41 C36 117.8(8)
C40 C41 C42 122.5(9)
C36 C41 C42 119.7(9)

loop_
_geom_bond_atom_site_label_1
_geom_bond_atom_site_label_2
_geom_bond_distance
U1 Cnt1 2.474
U1 Cnt2 2.483
U1 N1 2.356(5)
U1 N2 2.418(5)
U1 C28 2.434(7)
U1 C15B 2.722(16)
U1 C11 2.734(12)
U1 C2 2.736(6)
U1 C1 2.738(6)
U1 C15 2.740(12)
U1 C12 2.742(13)
U1 C11B 2.748(14)
U1 C3 2.753(7)
U1 C5 2.759(6)
U1 C13B 2.769(15)
U1 C14B 2.769(15)
U1 C4 2.773(7)
U1 C13 2.779(12)
U1 C14 2.789(12)
U1 C12B 2.791(15)
U1 C21 2.845(6)
N1 C21 1.345(9)
N1 C22 1.447(9)
N2 C21 1.327(9)
N2 C27 1.455(9)
N3 C21 1.351(8)
N3 C24 1.454(10)
N3 C25 1.457(10)
C1 C2 1.406(10)
C1 C5 1.426(9)
C1 C6 1.516(9)
C2 C3 1.421(9)
C2 C7 1.503(10)
C3 C4 1.426(11)
C3 C8 1.491(11)
C4 C5 1.408(10)
C4 C9 1.500(10)
C5 C10 1.498(11)
C11 C12 1.400(19)
C11 C15 1.422(19)
C11 C16 1.499(19)
C12 C13 1.438(19)
C12 C17 1.51(2)
C13 C14 1.412(17)
C13 C18 1.48(2)
C14 C15 1.401(18)
C14 C19 1.516(19)
C15 C20 1.506(19)
C11B C12B 1.43(2)
C11B C15B 1.45(2)
C11B C16B 1.50(2)
C12B C13B 1.40(2)
C12B C17B 1.50(2)
C13B C14B 1.39(2)
C13B C18B 1.55(3)
C14B C15B 1.36(2)
C14B C19B 1.50(3)
C15B C20B 1.54(3)
C22 C23B 1.25(2)
C22 C23 1.464(14)
C23 C24 1.447(15)
C23B C24 1.70(3)
C25 C26 1.504(14)
C26 C27 1.470(13)
C28 C29 1.241(9)
C29 C30 1.427(9)
C30 C35 1.389(10)
C30 C31 1.401(10)
C31 C32 1.382(10)
C32 C33 1.370(13)
C33 C34 1.389(11)
C34 C35 1.384(10)
C36 C37 1.352(13)
C36 C41 1.386(12)
C37 C38 1.355(15)
C38 C39 1.381(15)
C39 C40 1.391(13)
C40 C41 1.378(12)
C41 C42 1.508(11)
